data_4116503
loop_
_publ_author_name
'Robert A. Stockland'
'Gordon K. Anderson'
'Nigam P. Rath'

_publ_section_title
;
 Reductive Elimination of Alkanes and Arenes from
 [Pd2R2(\m-H)(\m-dppm)2]PF6 Complexes
;
_journal_name_full 'Journal of the American Chemical Society'
_journal_page_first 7945
_journal_page_last 7946
_journal_paper_doi 10.1021/ja990815b
_journal_volume 121
_journal_year 1999
_chemical_formula_sum 'C32.5 H31 B0.5 N0.5 P2 Pd'
_chemical_formula_weight 602.32
_chemical_name_systematic
; 
 ? 
;
_space_group_IT_number 2
_symmetry_cell_setting triclinic
_symmetry_space_group_name_Hall '-P 1'
_symmetry_space_group_name_H-M 'P -1'
_atom_sites_solution_hydrogens geom
_atom_sites_solution_primary direct
_atom_sites_solution_secondary difmap
_audit_creation_method SHELXL
_cell_angle_alpha 106.587(1)
_cell_angle_beta 93.100(1)
_cell_angle_gamma 116.809(1)
_cell_formula_units_Z 2
_cell_length_a 11.5028(1)
_cell_length_b 12.4083(1)
_cell_length_c 12.4609(2)
_cell_measurement_reflns_used 8192
_cell_measurement_temperature 223(2)
_cell_measurement_theta_max 29.0
_cell_measurement_theta_min 2.0
_cell_volume 1486.17(4)
_computing_cell_refinement 'Siemens SMART'
_computing_data_collection 'Siemens SMART'
_computing_data_reduction 'Siemens SAINT'
_computing_molecular_graphics 'Siemens SHELXTL'
_computing_publication_material 'Siemens SHELXTL'
_computing_structure_refinement 'SHELXL-93 (Sheldrick, 1993)'
_computing_structure_solution 'SHELXS-86 (Sheldrick, 1990)'
_diffrn_ambient_temperature 223(2)
_diffrn_measurement_device 'Siemens CCD'
_diffrn_measurement_method '\w scans'
_diffrn_radiation_monochromator graphite
_diffrn_radiation_source 'normal-focus sealed tube'
_diffrn_radiation_type MoK\a
_diffrn_radiation_wavelength 0.71073
_diffrn_reflns_av_R_equivalents 0.06
_diffrn_reflns_av_sigmaI/netI 0.0521
_diffrn_reflns_limit_h_max 15
_diffrn_reflns_limit_h_min -16
_diffrn_reflns_limit_k_max 16
_diffrn_reflns_limit_k_min -16
_diffrn_reflns_limit_l_max 17
_diffrn_reflns_limit_l_min 0
_diffrn_reflns_number 44293
_diffrn_reflns_theta_max 28.00
_diffrn_reflns_theta_min 1.75
_diffrn_standards_decay_% 0
_diffrn_standards_number 'CCD data, see expt'
_exptl_absorpt_coefficient_mu 0.752
_exptl_absorpt_correction_T_max 0.91
_exptl_absorpt_correction_T_min 0.71
_exptl_absorpt_correction_type 'empirical, sadabs'
_exptl_crystal_colour orange
_exptl_crystal_density_diffrn 1.346
_exptl_crystal_density_meas ?
_exptl_crystal_density_method none
_exptl_crystal_description plates
_exptl_crystal_F_000 616
_exptl_crystal_size_max 0.40
_exptl_crystal_size_mid 0.20
_exptl_crystal_size_min 0.08
_refine_diff_density_max 1.047
_refine_diff_density_min -0.990
_refine_diff_density_rms 0.104
_refine_ls_extinction_method none
_refine_ls_goodness_of_fit_all 1.069
_refine_ls_goodness_of_fit_obs 1.145
_refine_ls_hydrogen_treatment noref
_refine_ls_matrix_type full
_refine_ls_number_parameters 361
_refine_ls_number_reflns 7130
_refine_ls_number_restraints 0
_refine_ls_restrained_S_all 1.185
_refine_ls_restrained_S_obs 1.145
_refine_ls_R_factor_all 0.0689
_refine_ls_R_factor_obs 0.0436
_refine_ls_shift/esd_max 0.008
_refine_ls_shift/esd_mean 0.001
_refine_ls_structure_factor_coef Fsqd
_refine_ls_weighting_details 'w=1/[\s^2^(Fo^2^)+(0.0800P)^2^+0.0000P] where P=(Fo^2^+2Fc^2^)/3'
_refine_ls_weighting_scheme calc
_refine_ls_wR_factor_all 0.1445
_refine_ls_wR_factor_obs 0.1181
_reflns_number_observed 5173
_reflns_number_total 7148
_reflns_observed_criterion >2sigma(I)
_cod_data_source_file ja990815b.cif
_cod_data_source_block a11897s
_cod_depositor_comments
;
The following automatic conversions were performed:

'_exptl_crystal_density_meas' value 'not_measured' was changed to '?'
- the value is perceived as not measured.

Automatic conversion script
Id: cif_fix_values 3008 2015-01-20 13:52:24Z robertas 

The following automatic conversions were performed:

'_refine_ls_weighting_scheme' value 'calc
w=1/[\s^2^(Fo^2^)+(0.0800P)^2^+0.0000P] where P=(Fo^2^+2Fc^2^)/3' was
changed to 'calc'. New tag '_refine_ls_weighting_details' was
created. The value of the new tag was set to
'w=1/[\s^2^(Fo^2^)+(0.0800P)^2^+0.0000P] where P=(Fo^2^+2Fc^2^)/3'.

Automatic conversion script
Id: cif_fix_values 3143 2015-03-26 13:38:13Z robertas 
;
_cod_original_cell_volume 1486.16(3)
_cod_original_formula_sum 'C32.50 H31 B0.50 N0.50 P2 Pd'
_cod_database_code 4116503

loop_
_symmetry_equiv_pos_as_xyz
'x, y, z'
'-x, -y, -z'

loop_
_atom_site_aniso_label
_atom_site_aniso_U_11
_atom_site_aniso_U_22
_atom_site_aniso_U_33
_atom_site_aniso_U_23
_atom_site_aniso_U_13
_atom_site_aniso_U_12
Pd1 0.02841(13) 0.03327(14) 0.0593(2) 0.00673(11) 0.00207(10) 0.01612(10)
P1 0.0247(3) 0.0334(4) 0.0487(4) 0.0099(3) 0.0035(3) 0.0139(3)
P2 0.0283(3) 0.0321(4) 0.0493(4) 0.0087(3) 0.0046(3) 0.0165(3)
C1 0.0337(14) 0.036(2) 0.051(2) 0.0085(14) 0.0045(13) 0.0177(13)
C3 0.0308(14) 0.042(2) 0.043(2) 0.0074(13) 0.0041(12) 0.0182(13)
C4 0.054(2) 0.061(2) 0.046(2) 0.017(2) 0.018(2) 0.030(2)
C5 0.067(2) 0.071(3) 0.042(2) 0.005(2) 0.008(2) 0.037(2)
C6 0.051(2) 0.054(2) 0.060(2) -0.002(2) 0.000(2) 0.031(2)
C7 0.054(2) 0.041(2) 0.066(2) 0.009(2) -0.006(2) 0.021(2)
C8 0.050(2) 0.041(2) 0.052(2) 0.0145(15) -0.001(2) 0.0174(15)
C9 0.073(3) 0.067(3) 0.081(3) -0.013(2) -0.012(2) 0.029(2)
C10 0.0323(15) 0.042(2) 0.054(2) 0.0088(15) 0.0074(13) 0.0180(13)
C11 0.072(2) 0.058(2) 0.064(2) 0.010(2) 0.006(2) 0.044(2)
C12 0.093(3) 0.077(3) 0.075(3) -0.001(2) 0.004(3) 0.063(3)
C13 0.060(2) 0.090(3) 0.063(3) -0.001(2) 0.013(2) 0.042(2)
C14 0.076(3) 0.084(3) 0.059(2) 0.019(2) 0.021(2) 0.032(2)
C15 0.072(3) 0.055(2) 0.061(2) 0.016(2) 0.014(2) 0.032(2)
C16 0.040(2) 0.0361(15) 0.049(2) 0.0100(13) 0.0056(13) 0.0212(13)
C17 0.049(2) 0.061(2) 0.067(2) 0.026(2) 0.015(2) 0.036(2)
C18 0.067(2) 0.071(3) 0.076(3) 0.032(2) 0.016(2) 0.047(2)
C19 0.068(2) 0.058(2) 0.068(2) 0.029(2) 0.006(2) 0.031(2)
C20 0.055(2) 0.067(3) 0.062(2) 0.028(2) 0.012(2) 0.022(2)
C21 0.039(2) 0.049(2) 0.055(2) 0.015(2) 0.0008(15) 0.0172(15)
C22 0.037(2) 0.037(2) 0.052(2) 0.0087(14) 0.0010(14) 0.0185(13)
C23 0.056(2) 0.045(2) 0.060(2) 0.018(2) 0.008(2) 0.022(2)
C24 0.084(3) 0.062(3) 0.066(3) 0.030(2) 0.007(2) 0.028(2)
C25 0.093(3) 0.056(2) 0.071(3) 0.018(2) -0.025(3) 0.027(2)
C26 0.059(2) 0.066(3) 0.086(3) 0.014(2) -0.023(2) 0.032(2)
C27 0.044(2) 0.061(2) 0.071(2) 0.017(2) -0.002(2) 0.026(2)
C28 0.0277(13) 0.037(2) 0.060(2) 0.0129(14) 0.0085(13) 0.0151(12)
C29 0.038(2) 0.049(2) 0.064(2) 0.016(2) 0.002(2) 0.0104(15)
C30 0.034(2) 0.051(2) 0.088(3) 0.016(2) -0.006(2) 0.005(2)
C31 0.036(2) 0.046(2) 0.099(3) 0.029(2) 0.015(2) 0.011(2)
C32 0.062(2) 0.057(2) 0.086(3) 0.036(2) 0.032(2) 0.026(2)
C33 0.051(2) 0.043(2) 0.062(2) 0.014(2) 0.015(2) 0.022(2)
N1 0.075(8) 0.023(5) 0.057(7) 0.004(5) -0.031(6) 0.012(5)
B1 0.034(6) 0.013(5) 0.022(5) 0.003(4) -0.005(5) -0.003(4)
C2 0.033(5) 0.020(5) 0.029(5) 0.002(4) 0.013(4) 0.009(4)
N2 0.025(4) 0.019(4) 0.022(4) 0.003(3) 0.011(3) 0.008(3)
C1 0.096(6) 0.019(3) 0.052(4) -0.006(3) -0.027(4) 0.008(3)

loop_
_atom_site_label
_atom_site_type_symbol
_atom_site_fract_x
_atom_site_fract_y
_atom_site_fract_z
_atom_site_U_iso_or_equiv
_atom_site_thermal_displace_type
_atom_site_occupancy
_atom_site_calc_flag
_atom_site_refinement_flags
_atom_site_disorder_group
Pd1 Pd 0.08506(2) 0.13080(2) 0.09660(2) 0.04248(11) Uani 1 d . .
H H 0.0000 0.0000 0.0000 0.064 Uiso 1 d S .
P1 P 0.27252(7) 0.10772(7) 0.08934(7) 0.0370(2) Uani 1 d . .
P2 P -0.09659(7) 0.16241(7) 0.09580(7) 0.0373(2) Uani 1 d . .
C1 C 0.2560(3) -0.0097(3) -0.0475(3) 0.0421(7) Uani 1 d . .
H1A H 0.3292(3) -0.0291(3) -0.0406(3) 0.050 Uiso 1 calc R .
H1B H 0.2660(3) 0.0298(3) -0.1066(3) 0.050 Uiso 1 calc R .
C3 C 0.1977(3) 0.3060(3) 0.2211(3) 0.0406(7) Uani 1 d . .
C4 C 0.2231(3) 0.3218(4) 0.3361(3) 0.0530(8) Uani 1 d . .
H4A H 0.1813(3) 0.2498(4) 0.3590(3) 0.064 Uiso 1 calc R .
C5 C 0.3093(4) 0.4423(4) 0.4189(3) 0.0624(10) Uani 1 d . .
H5A H 0.3246(4) 0.4489(4) 0.4960(3) 0.075 Uiso 1 calc R .
C6 C 0.3726(4) 0.5518(4) 0.3911(3) 0.0585(9) Uani 1 d . .
C7 C 0.3445(4) 0.5379(3) 0.2785(3) 0.0576(9) Uani 1 d . .
H7A H 0.3827(4) 0.6111(3) 0.2569(3) 0.069 Uiso 1 calc R .
C8 C 0.2603(3) 0.4176(3) 0.1944(3) 0.0506(8) Uani 1 d . .
H8A H 0.2456(3) 0.4120(3) 0.1176(3) 0.061 Uiso 1 calc R .
C9 C 0.4719(5) 0.6840(4) 0.4791(4) 0.0860(15) Uani 1 d . .
H9A H 0.4800(5) 0.6771(4) 0.5545(4) 0.129 Uiso 1 calc R .
H9B H 0.4404(5) 0.7447(4) 0.4803(4) 0.129 Uiso 1 calc R .
H9C H 0.5583(5) 0.7138(4) 0.4584(4) 0.129 Uiso 1 calc R .
C10 C -0.1189(3) 0.2449(3) 0.2330(3) 0.0450(7) Uani 1 d . .
C11 C -0.1265(4) 0.3569(4) 0.2573(3) 0.0629(10) Uani 1 d . .
H11A H -0.1203(4) 0.3956(4) 0.2015(3) 0.075 Uiso 1 calc R .
C12 C -0.1437(5) 0.4124(5) 0.3657(4) 0.0807(14) Uani 1 d . .
H12A H -0.1501(5) 0.4881(5) 0.3819(4) 0.097 Uiso 1 calc R .
C13 C -0.1512(4) 0.3592(5) 0.4470(4) 0.0751(12) Uani 1 d . .
H13A H -0.1616(4) 0.3982(5) 0.5197(4) 0.090 Uiso 1 calc R .
C14 C -0.1436(4) 0.2488(5) 0.4237(4) 0.0769(12) Uani 1 d . .
H14A H -0.1508(4) 0.2108(5) 0.4802(4) 0.092 Uiso 1 calc R .
C15 C -0.1252(4) 0.1915(4) 0.3169(3) 0.0636(10) Uani 1 d . .
H15A H -0.1172(4) 0.1168(4) 0.3023(3) 0.076 Uiso 1 calc R .
C16 C -0.1037(3) 0.2453(3) -0.0010(3) 0.0416(7) Uani 1 d . .
C17 C -0.2107(4) 0.2652(4) -0.0241(3) 0.0547(9) Uani 1 d . .
H17A H -0.2821(4) 0.2372(4) 0.0130(3) 0.066 Uiso 1 calc R .
C18 C -0.2133(4) 0.3253(4) -0.1002(4) 0.0642(10) Uani 1 d . .
H18A H -0.2863(4) 0.3382(4) -0.1145(4) 0.077 Uiso 1 calc R .
C19 C -0.1123(4) 0.3662(4) -0.1550(4) 0.0636(10) Uani 1 d . .
H19A H -0.1148(4) 0.4089(4) -0.2057(4) 0.076 Uiso 1 calc R .
C20 C -0.0044(4) 0.3457(4) -0.1369(4) 0.0632(10) Uani 1 d . .
H20A H 0.0649(4) 0.3724(4) -0.1763(4) 0.076 Uiso 1 calc R .
C21 C -0.0012(3) 0.2849(3) -0.0592(3) 0.0506(8) Uani 1 d . .
H21A H 0.0710(3) 0.2705(3) -0.0461(3) 0.061 Uiso 1 calc R .
C22 C 0.3207(3) 0.0554(3) 0.1978(3) 0.0436(7) Uani 1 d . .
C23 C 0.2345(4) 0.0112(3) 0.2673(3) 0.0550(8) Uani 1 d . .
H23A H 0.1531(4) 0.0119(3) 0.2604(3) 0.066 Uiso 1 calc R .
C24 C 0.2670(5) -0.0334(4) 0.3461(4) 0.0723(11) Uani 1 d . .
H24A H 0.2084(5) -0.0614(4) 0.3941(4) 0.087 Uiso 1 calc R .
C25 C 0.3850(5) -0.0377(4) 0.3561(4) 0.0802(14) Uani 1 d . .
H25A H 0.4045(5) -0.0722(4) 0.4082(4) 0.096 Uiso 1 calc R .
C26 C 0.4734(4) 0.0083(4) 0.2899(4) 0.0746(13) Uani 1 d . .
H26A H 0.5548(4) 0.0077(4) 0.2981(4) 0.090 Uiso 1 calc R .
C27 C 0.4427(4) 0.0561(4) 0.2101(3) 0.0603(9) Uani 1 d . .
H27A H 0.5035(4) 0.0885(4) 0.1650(3) 0.072 Uiso 1 calc R .
C28 C 0.4230(3) 0.2523(3) 0.0960(3) 0.0426(7) Uani 1 d . .
C29 C 0.5051(3) 0.3396(3) 0.2017(3) 0.0563(9) Uani 1 d . .
H29A H 0.4896(3) 0.3183(3) 0.2681(3) 0.068 Uiso 1 calc R .
C30 C 0.6097(3) 0.4581(4) 0.2099(4) 0.0671(11) Uani 1 d . .
H30A H 0.6650(3) 0.5166(4) 0.2818(4) 0.081 Uiso 1 calc R .
C31 C 0.6327(3) 0.4897(4) 0.1143(4) 0.0629(10) Uani 1 d . .
H31A H 0.7033(3) 0.5702(4) 0.1200(4) 0.075 Uiso 1 calc R .
C32 C 0.5522(4) 0.4034(4) 0.0094(4) 0.0660(10) Uani 1 d . .
H32A H 0.5689(4) 0.4249(4) -0.0567(4) 0.079 Uiso 1 calc R .
C33 C 0.4476(3) 0.2859(3) -0.0002(3) 0.0532(8) Uani 1 d . .
H33A H 0.3926(3) 0.2284(3) -0.0724(3) 0.064 Uiso 1 calc R .
N1 N -0.1684(13) -0.1258(9) 0.2291(11) 0.061(3) Uani 0.25 d P 1
B1 B -0.1258(12) -0.1804(10) 0.4110(10) 0.031(2) Uani 0.25 d P 1
C2 C -0.0654(10) -0.0250(9) 0.4199(9) 0.030(2) Uani 0.25 d P 2
N2 N 0.0146(8) 0.0565(7) 0.4925(7) 0.024(2) Uani 0.25 d P 2
C1 C -0.1685(9) -0.1440(6) 0.3111(7) 0.070(2) Uani 0.50 d P .

loop_
_atom_type_symbol
_atom_type_description
_atom_type_scat_dispersion_real
_atom_type_scat_dispersion_imag
_atom_type_scat_source
C C 0.0033 0.0016 'International Tables Vol C Tables 4.2.6.8 and 6.1.1.4'
H H 0.0000 0.0000 'International Tables Vol C Tables 4.2.6.8 and 6.1.1.4'
B B 0.0013 0.0007 'International Tables Vol C Tables 4.2.6.8 and 6.1.1.4'
N N 0.0061 0.0033 'International Tables Vol C Tables 4.2.6.8 and 6.1.1.4'
P P 0.1023 0.0942 'International Tables Vol C Tables 4.2.6.8 and 6.1.1.4'
Pd Pd -0.9988 1.0072 'International Tables Vol C Tables 4.2.6.8 and 6.1.1.4'

loop_
_geom_angle_atom_site_label_1
_geom_angle_atom_site_label_2
_geom_angle_atom_site_label_3
_geom_angle
_geom_angle_site_symmetry_1
_geom_angle_site_symmetry_3
C3 Pd1 P2 90.51(8) . .
C3 Pd1 P1 88.87(8) . .
P2 Pd1 P1 175.97(3) . .
C3 Pd1 Pd1 178.44(9) . 2
P2 Pd1 Pd1 89.08(2) . 2
P1 Pd1 Pd1 91.44(2) . 2
C22 P1 C28 104.70(14) . .
C22 P1 C1 104.69(14) . .
C28 P1 C1 102.52(14) . .
C22 P1 Pd1 117.02(10) . .
C28 P1 Pd1 114.54(10) . .
C1 P1 Pd1 111.90(10) . .
C16 P2 C10 107.43(14) . .
C16 P2 C1 105.41(14) . 2
C10 P2 C1 100.41(14) . 2
C16 P2 Pd1 112.19(10) . .
C10 P2 Pd1 117.57(10) . .
C1 P2 Pd1 112.58(10) 2 .
P1 C1 P2 114.8(2) . 2
C4 C3 C8 115.8(3) . .
C4 C3 Pd1 122.8(3) . .
C8 C3 Pd1 121.3(2) . .
C3 C4 C5 121.5(4) . .
C6 C5 C4 122.1(4) . .
C7 C6 C5 116.7(3) . .
C7 C6 C9 120.1(4) . .
C5 C6 C9 123.2(4) . .
C6 C7 C8 121.8(4) . .
C3 C8 C7 122.0(3) . .
C15 C10 C11 119.3(3) . .
C15 C10 P2 116.6(3) . .
C11 C10 P2 124.1(3) . .
C10 C11 C12 119.4(4) . .
C13 C12 C11 121.1(4) . .
C12 C13 C14 119.9(4) . .
C13 C14 C15 120.6(4) . .
C10 C15 C14 119.7(4) . .
C21 C16 C17 118.4(3) . .
C21 C16 P2 118.7(2) . .
C17 C16 P2 122.9(3) . .
C18 C17 C16 120.8(4) . .
C19 C18 C17 120.9(4) . .
C18 C19 C20 120.6(4) . .
C19 C20 C21 118.8(4) . .
C16 C21 C20 120.7(3) . .
C23 C22 C27 119.4(3) . .
C23 C22 P1 119.7(2) . .
C27 C22 P1 120.9(3) . .
C24 C23 C22 120.4(4) . .
C23 C24 C25 120.8(4) . .
C24 C25 C26 119.8(4) . .
C25 C26 C27 120.1(4) . .
C26 C27 C22 119.4(4) . .
C33 C28 C29 118.7(3) . .
C33 C28 P1 121.1(3) . .
C29 C28 P1 119.6(3) . .
C30 C29 C28 120.4(4) . .
C31 C30 C29 120.2(4) . .
C30 C31 C32 119.6(3) . .
C33 C32 C31 120.9(4) . .
C32 C33 C28 120.1(4) . .
N2 C2 N2 62.8(8) . 2_556
N2 C2 C1 174.3(10) . .
N2 C2 C1 115.8(8) 2_556 .
C2 N2 N2 70.4(8) . 2_556
C2 N2 C2 117.2(8) . 2_556
N2 N2 C2 46.8(6) 2_556 2_556
N1 C1 B1 158.0(13) . .

loop_
_geom_bond_atom_site_label_1
_geom_bond_atom_site_label_2
_geom_bond_distance
_geom_bond_site_symmetry_2
Pd1 C3 2.032(3) .
Pd1 P2 2.2933(7) .
Pd1 P1 2.3029(7) .
Pd1 Pd1 3.0758(4) 2
P1 C22 1.817(3) .
P1 C28 1.822(3) .
P1 C1 1.834(3) .
P2 C16 1.815(3) .
P2 C10 1.822(3) .
P2 C1 1.847(3) 2
C1 P2 1.847(3) 2
C3 C4 1.387(5) .
C3 C8 1.391(5) .
C4 C5 1.398(5) .
C5 C6 1.379(6) .
C6 C7 1.366(6) .
C6 C9 1.531(5) .
C7 C8 1.399(5) .
C10 C15 1.379(5) .
C10 C11 1.380(5) .
C11 C12 1.399(6) .
C12 C13 1.345(7) .
C13 C14 1.361(6) .
C14 C15 1.395(6) .
C16 C21 1.389(5) .
C16 C17 1.392(4) .
C17 C18 1.370(5) .
C18 C19 1.351(6) .
C19 C20 1.393(6) .
C20 C21 1.396(5) .
C22 C23 1.381(5) .
C22 C27 1.399(5) .
C23 C24 1.366(5) .
C24 C25 1.384(7) .
C25 C26 1.370(7) .
C26 C27 1.397(6) .
C28 C33 1.381(5) .
C28 C29 1.388(5) .
C29 C30 1.388(5) .
C30 C31 1.361(6) .
C31 C32 1.374(6) .
C32 C33 1.374(5) .
N1 C1 1.107(14) .
B1 C1 1.566(14) .
C2 N2 1.112(13) .
C2 N2 1.438(14) 2_556
C2 C1 1.590(12) .
N2 N2 1.36(2) 2_556
N2 C2 1.437(14) 2_556

loop_
_geom_torsion_atom_site_label_1
_geom_torsion_atom_site_label_2
_geom_torsion_atom_site_label_3
_geom_torsion_atom_site_label_4
_geom_torsion
_geom_torsion_site_symmetry_1
_geom_torsion_site_symmetry_4
C3 Pd1 P1 C22 81.03(15) . .
P2 Pd1 P1 C22 162.2(4) . .
Pd1 Pd1 P1 C22 -100.50(11) 2 .
C3 Pd1 P1 C28 -42.1(2) . .
P2 Pd1 P1 C28 39.1(4) . .
Pd1 Pd1 P1 C28 136.41(12) 2 .
C3 Pd1 P1 C1 -158.19(15) . .
P2 Pd1 P1 C1 -77.0(4) . .
Pd1 Pd1 P1 C1 20.28(12) 2 .
C3 Pd1 P2 C16 87.73(14) . .
P1 Pd1 P2 C16 6.6(4) . .
Pd1 Pd1 P2 C16 -90.77(11) 2 .
C3 Pd1 P2 C10 -37.6(2) . .
P1 Pd1 P2 C10 -118.7(4) . .
Pd1 Pd1 P2 C10 143.93(12) 2 .
C3 Pd1 P2 C1 -153.55(15) . 2
P1 Pd1 P2 C1 125.3(4) . 2
Pd1 Pd1 P2 C1 27.95(12) 2 2
C22 P1 C1 P2 80.9(2) . 2
C28 P1 C1 P2 -170.0(2) . 2
Pd1 P1 C1 P2 -46.8(2) . 2
P2 Pd1 C3 C4 98.5(3) . .
P1 Pd1 C3 C4 -85.4(3) . .
Pd1 Pd1 C3 C4 173.2(28) 2 .
P2 Pd1 C3 C8 -85.0(3) . .
P1 Pd1 C3 C8 91.0(3) . .
Pd1 Pd1 C3 C8 -10.3(31) 2 .
C8 C3 C4 C5 -1.7(5) . .
Pd1 C3 C4 C5 174.9(3) . .
C3 C4 C5 C6 0.6(6) . .
C4 C5 C6 C7 1.7(6) . .
C4 C5 C6 C9 -177.4(4) . .
C5 C6 C7 C8 -2.8(5) . .
C9 C6 C7 C8 176.3(3) . .
C4 C3 C8 C7 0.6(5) . .
Pd1 C3 C8 C7 -176.2(3) . .
C6 C7 C8 C3 1.8(6) . .
C16 P2 C10 C15 175.9(3) . .
C1 P2 C10 C15 66.0(3) 2 .
Pd1 P2 C10 C15 -56.4(3) . .
C16 P2 C10 C11 -5.5(3) . .
C1 P2 C10 C11 -115.4(3) 2 .
Pd1 P2 C10 C11 122.1(3) . .
C15 C10 C11 C12 -1.5(6) . .
P2 C10 C11 C12 -180.0(3) . .
C10 C11 C12 C13 0.8(7) . .
C11 C12 C13 C14 -0.8(7) . .
C12 C13 C14 C15 1.4(7) . .
C11 C10 C15 C14 2.1(6) . .
P2 C10 C15 C14 -179.3(3) . .
C13 C14 C15 C10 -2.0(6) . .
C10 P2 C16 C21 128.2(3) . .
C1 P2 C16 C21 -125.4(3) 2 .
Pd1 P2 C16 C21 -2.5(3) . .
C10 P2 C16 C17 -55.2(3) . .
C1 P2 C16 C17 51.2(3) 2 .
Pd1 P2 C16 C17 174.1(2) . .
C21 C16 C17 C18 -1.6(5) . .
P2 C16 C17 C18 -178.2(3) . .
C16 C17 C18 C19 0.2(6) . .
C17 C18 C19 C20 1.3(7) . .
C18 C19 C20 C21 -1.5(6) . .
C17 C16 C21 C20 1.4(5) . .
P2 C16 C21 C20 178.2(3) . .
C19 C20 C21 C16 0.1(6) . .
C28 P1 C22 C23 138.7(3) . .
C1 P1 C22 C23 -113.8(3) . .
Pd1 P1 C22 C23 10.7(3) . .
C28 P1 C22 C27 -42.9(3) . .
C1 P1 C22 C27 64.5(3) . .
Pd1 P1 C22 C27 -170.9(2) . .
C27 C22 C23 C24 -1.1(5) . .
P1 C22 C23 C24 177.3(3) . .
C22 C23 C24 C25 -1.4(6) . .
C23 C24 C25 C26 2.9(6) . .
C24 C25 C26 C27 -1.8(6) . .
C25 C26 C27 C22 -0.6(6) . .
C23 C22 C27 C26 2.1(5) . .
P1 C22 C27 C26 -176.3(3) . .
C22 P1 C28 C33 149.8(3) . .
C1 P1 C28 C33 40.7(3) . .
Pd1 P1 C28 C33 -80.7(3) . .
C22 P1 C28 C29 -39.4(3) . .
C1 P1 C28 C29 -148.5(3) . .
Pd1 P1 C28 C29 90.1(3) . .
C33 C28 C29 C30 -0.2(5) . .
P1 C28 C29 C30 -171.2(3) . .
C28 C29 C30 C31 0.1(6) . .
C29 C30 C31 C32 -0.4(6) . .
C30 C31 C32 C33 0.8(6) . .
C31 C32 C33 C28 -0.9(6) . .
C29 C28 C33 C32 0.6(5) . .
P1 C28 C33 C32 171.5(3) . .
N2 C2 N2 N2 0.000(1) 2_556 2_556
C1 C2 N2 N2 -77.4(107) . 2_556
N2 C2 N2 C2 0.002(2) 2_556 2_556
C1 C2 N2 C2 -77.4(107) . 2_556
N2 C2 C1 N1 -75.0(108) . .
N2 C2 C1 N1 -149.6(11) 2_556 .
N2 C2 C1 B1 80.7(107) . .
N2 C2 C1 B1 6.1(9) 2_556 .
